data_7202717
loop_
_publ_author_name
'Hendrik Bu\&skamp'
'Glen B. Deacon'
'Matthias Hilder'
'Peter C. Junk'
'Ulrich H. Kynast'
'Winnie W. Lee'
'David R. Turner'

_publ_section_title
;
 Structural variations in rare earth benzoate complexes : Part I.
 Lanthanum
;
_journal_issue 5
_journal_name_full CrystEngComm
_journal_page_first 394
_journal_paper_doi 10.1039/b700980a
_journal_volume 9
_journal_year 2007
_chemical_formula_moiety 'C30 H36 La1 N1 O11, C3 H7 N1 O1'
_chemical_formula_sum 'C33 H43 La N2 O12'
_chemical_formula_weight 798.60
_chemical_name_common
;((aqua)(dimethylformamide)tris(4-
ethoxybenzoato)lanthanum(iii))
;
_chemical_name_systematic
;
[(aqua)(dimethylformamide)tris(4-ethoxybenzoato)lanthanum(III)]
;
_space_group_IT_number 14
_symmetry_cell_setting monoclinic
_symmetry_space_group_name_Hall '-P 2ybc'
_symmetry_space_group_name_H-M 'P 1 21/c 1'
_atom_sites_solution_hydrogens geom
_atom_sites_solution_primary direct
_atom_sites_solution_secondary difmap
_audit_creation_method SHELXL-97
_cell_angle_alpha 90.00
_cell_angle_beta 104.326(1)
_cell_angle_gamma 90.00
_cell_formula_units_Z 4
_cell_length_a 11.5323(2)
_cell_length_b 33.7471(6)
_cell_length_c 9.5791(3)
_cell_measurement_temperature 123(2)
_cell_volume 3612.08(15)
_computing_cell_refinement 'DENZO-SMN (Otwinowski & Minor, 1997)'
_computing_data_collection 'Collect (Hooft, 1999)'
_computing_data_reduction 'DENZO-SMN (Otwinowski & Minor, 1997)'
_computing_molecular_graphics 'X-Seed (Barbour, 1999)'
_computing_publication_material 'CIFTAB (Sheldrick, 1997)'
_computing_structure_refinement 'SHELXL-97 (Sheldrick, 1997)'
_computing_structure_solution 'SHELXS-97 (Sheldrick, 1990)'
_diffrn_ambient_temperature 123(2)
_diffrn_measured_fraction_theta_full 0.978
_diffrn_measured_fraction_theta_max 0.978
_diffrn_measurement_device_type 'Nonius KappaCCD'
_diffrn_measurement_method 'phi and omega scans'
_diffrn_radiation_monochromator graphite
_diffrn_radiation_source 'fine-focus sealed tube'
_diffrn_radiation_type MoK\a
_diffrn_radiation_wavelength 0.71073
_diffrn_reflns_av_R_equivalents 0.0762
_diffrn_reflns_av_sigmaI/netI 0.0755
_diffrn_reflns_limit_h_max 14
_diffrn_reflns_limit_h_min -14
_diffrn_reflns_limit_k_max 43
_diffrn_reflns_limit_k_min -43
_diffrn_reflns_limit_l_max 12
_diffrn_reflns_limit_l_min -9
_diffrn_reflns_number 28151
_diffrn_reflns_theta_full 27.50
_diffrn_reflns_theta_max 27.50
_diffrn_reflns_theta_min 1.92
_exptl_absorpt_coefficient_mu 1.244
_exptl_absorpt_correction_T_max 0.8451
_exptl_absorpt_correction_T_min 0.7714
_exptl_absorpt_correction_type empirical
_exptl_absorpt_process_details SORTAV
_exptl_crystal_colour colourless
_exptl_crystal_density_diffrn 1.469
_exptl_crystal_density_method 'not measured'
_exptl_crystal_description block
_exptl_crystal_F_000 1632
_exptl_crystal_size_max 0.22
_exptl_crystal_size_mid 0.14
_exptl_crystal_size_min 0.14
_refine_diff_density_max 1.020
_refine_diff_density_min -0.945
_refine_diff_density_rms 0.113
_refine_ls_extinction_method none
_refine_ls_goodness_of_fit_ref 0.959
_refine_ls_hydrogen_treatment mixed
_refine_ls_matrix_type full
_refine_ls_number_parameters 448
_refine_ls_number_reflns 8123
_refine_ls_number_restraints 2
_refine_ls_restrained_S_all 0.958
_refine_ls_R_factor_all 0.0830
_refine_ls_R_factor_gt 0.0371
_refine_ls_shift/su_max 0.001
_refine_ls_shift/su_mean 0.000
_refine_ls_structure_factor_coef Fsqd
_refine_ls_weighting_details 'calc w=1/[\s^2^(Fo^2^)+(0.0441P)^2^+0.0000P] where P=(Fo^2^+2Fc^2^)/3'
_refine_ls_weighting_scheme calc
_refine_ls_wR_factor_gt 0.0798
_refine_ls_wR_factor_ref 0.0939
_reflns_number_gt 5040
_reflns_number_total 8123
_reflns_threshold_expression >2sigma(I)
_cod_data_source_file b700980a.txt
_cod_data_source_block hb24dmf
_cod_depositor_comments
;
The following automatic conversions were performed:
'_exptl_absorpt_correction_type' value 'Empirical' changed to 'empirical'
according to '/home/saulius/struct/CIF-dictionaries/cif_core.dic'
dictionary named 'cif_core.dic' version 2.4.1 from 2010-06-29.

Automatic conversion script
Id: cif_fix_enum 1527 2010-12-29 10:47:43Z saulius 
;
_cod_original_cell_volume 3612.08(14)
_cod_original_sg_symbol_H-M P21/c
_cod_database_code 7202717

loop_
_symmetry_equiv_pos_as_xyz
'x, y, z'
'-x, y+1/2, -z+1/2'
'-x, -y, -z'
'x, -y-1/2, z-1/2'

loop_
_atom_site_label
_atom_site_type_symbol
_atom_site_fract_x
_atom_site_fract_y
_atom_site_fract_z
_atom_site_U_iso_or_equiv
_atom_site_adp_type
_atom_site_occupancy
_atom_site_symmetry_multiplicity
_atom_site_calc_flag
_atom_site_refinement_flags
_atom_site_disorder_assembly
_atom_site_disorder_group
La1 La 0.044164(14) 0.000066(6) 0.797661(17) 0.01215(7) Uani 1 1 d . . .
O1 O 0.21246(19) -0.04559(7) 0.9276(2) 0.0206(6) Uani 1 1 d . . .
N1 N 0.3684(2) 0.06546(9) 0.6699(3) 0.0201(7) Uani 1 1 d . . .
C1 C 0.1865(3) -0.04940(11) 1.0478(3) 0.0163(8) Uani 1 1 d . . .
H1O H -0.172(4) -0.0041(11) 0.5131(10) 0.061(15) Uiso 1 1 d D . .
O2 O 0.11939(18) -0.02455(7) 1.0907(2) 0.0171(5) Uani 1 1 d . . .
N2 N -0.4660(2) -0.05660(10) 0.8145(3) 0.0256(8) Uani 1 1 d . . .
C2 C 0.2342(3) -0.08447(11) 1.1380(3) 0.0147(7) Uani 1 1 d . . .
H2O H -0.2179(16) -0.0212(10) 0.613(4) 0.039(12) Uiso 1 1 d D . .
O3 O 0.3498(2) -0.18753(8) 1.3686(2) 0.0298(6) Uani 1 1 d . . .
C3 C 0.2857(3) -0.11596(11) 1.0808(3) 0.0190(8) Uani 1 1 d . . .
H3 H 0.2939 -0.1142 0.9847 0.023 Uiso 1 1 calc R . .
O4 O 0.12636(19) 0.05890(7) 0.9467(2) 0.0209(6) Uani 1 1 d . . .
C4 C 0.3246(3) -0.14933(12) 1.1590(4) 0.0250(9) Uani 1 1 d . . .
H4 H 0.3593 -0.1704 1.1172 0.030 Uiso 1 1 calc R . .
O5 O 0.05897(19) 0.06100(7) 1.1476(2) 0.0189(6) Uani 1 1 d . . .
C5 C 0.3135(3) -0.15245(11) 1.2999(4) 0.0219(8) Uani 1 1 d . . .
O6 O 0.3135(2) 0.22751(8) 1.2056(3) 0.0342(7) Uani 1 1 d . . .
C6 C 0.2672(3) -0.12097(11) 1.3617(4) 0.0220(8) Uani 1 1 d . . .
H6 H 0.2627 -0.1223 1.4593 0.026 Uiso 1 1 calc R . .
O7 O 0.09342(19) -0.04146(7) 0.6050(2) 0.0188(6) Uani 1 1 d . . .
C7 C 0.2273(3) -0.08740(11) 1.2799(4) 0.0222(8) Uani 1 1 d . . .
H7 H 0.1946 -0.0660 1.3222 0.027 Uiso 1 1 calc R . .
O8 O -0.00887(19) -0.05525(7) 0.3801(2) 0.0182(5) Uani 1 1 d . . .
C8 C 0.3248(4) -0.19384(14) 1.5062(4) 0.0414(12) Uani 1 1 d . . .
H8A H 0.2396 -0.1880 1.5005 0.050 Uiso 1 1 calc R . .
H8B H 0.3747 -0.1760 1.5790 0.050 Uiso 1 1 calc R . .
O9 O 0.0528(2) -0.22855(8) 0.6444(2) 0.0287(6) Uani 1 1 d . . .
C9 C 0.3521(4) -0.23635(15) 1.5487(5) 0.0632(16) Uani 1 1 d . . .
H9A H 0.3061 -0.2538 1.4731 0.095 Uiso 1 1 calc R . .
H9B H 0.3302 -0.2417 1.6394 0.095 Uiso 1 1 calc R . .
H9C H 0.4378 -0.2413 1.5612 0.095 Uiso 1 1 calc R . .
O10 O -0.1511(2) -0.00986(8) 0.6055(2) 0.0208(6) Uani 1 1 d D . .
C10 C 0.1151(3) 0.07522(11) 1.0614(4) 0.0170(8) Uani 1 1 d . . .
O11 O 0.24827(19) 0.02095(8) 0.7431(2) 0.0214(6) Uani 1 1 d . . .
C11 C 0.1745(3) 0.11466(10) 1.0997(3) 0.0171(8) Uani 1 1 d . . .
O12 O -0.3577(2) -0.04228(9) 0.6525(3) 0.0383(8) Uani 1 1 d . . .
C12 C 0.1725(3) 0.13305(11) 1.2292(3) 0.0224(8) Uani 1 1 d . . .
H12 H 0.1372 0.1199 1.2961 0.027 Uiso 1 1 calc R . .
C13 C 0.2211(3) 0.17012(11) 1.2610(4) 0.0247(9) Uani 1 1 d . . .
H13 H 0.2190 0.1823 1.3497 0.030 Uiso 1 1 calc R . .
C14 C 0.2732(3) 0.18982(12) 1.1659(4) 0.0254(9) Uani 1 1 d . . .
C15 C 0.2814(3) 0.17127(12) 1.0390(4) 0.0276(9) Uani 1 1 d . . .
H15 H 0.3206 0.1840 0.9748 0.033 Uiso 1 1 calc R . .
C16 C 0.2312(3) 0.13382(12) 1.0075(4) 0.0233(9) Uani 1 1 d . . .
H16 H 0.2360 0.1211 0.9206 0.028 Uiso 1 1 calc R . .
C17 C 0.3624(3) 0.25001(12) 1.1069(4) 0.0331(10) Uani 1 1 d . . .
H17A H 0.3079 0.2491 1.0093 0.040 Uiso 1 1 calc R . .
H17B H 0.4409 0.2390 1.1020 0.040 Uiso 1 1 calc R . .
C18 C 0.3768(3) 0.29173(12) 1.1611(4) 0.0366(10) Uani 1 1 d . . .
H18A H 0.2980 0.3030 1.1587 0.055 Uiso 1 1 calc R . .
H18B H 0.4156 0.3076 1.0997 0.055 Uiso 1 1 calc R . .
H18C H 0.4263 0.2920 1.2603 0.055 Uiso 1 1 calc R . .
C19 C 0.0409(3) -0.06526(11) 0.5071(3) 0.0150(8) Uani 1 1 d . . .
C20 C 0.0411(3) -0.10841(11) 0.5435(3) 0.0151(8) Uani 1 1 d . . .
C21 C 0.1006(3) -0.12272(11) 0.6803(3) 0.0194(8) Uani 1 1 d . . .
H21 H 0.1397 -0.1047 0.7528 0.023 Uiso 1 1 calc R . .
C22 C 0.1026(3) -0.16255(11) 0.7100(4) 0.0234(9) Uani 1 1 d . . .
H22 H 0.1444 -0.1718 0.8024 0.028 Uiso 1 1 calc R . .
C23 C 0.0443(3) -0.18951(11) 0.6066(4) 0.0202(8) Uani 1 1 d . . .
C24 C -0.0168(3) -0.17578(11) 0.4708(4) 0.0214(9) Uani 1 1 d . . .
H24 H -0.0586 -0.1938 0.3999 0.026 Uiso 1 1 calc R . .
C25 C -0.0161(3) -0.13593(11) 0.4407(4) 0.0196(8) Uani 1 1 d . . .
H25 H -0.0557 -0.1269 0.3471 0.023 Uiso 1 1 calc R . .
C26 C 0.0057(3) -0.25756(12) 0.5339(4) 0.0305(10) Uani 1 1 d . . .
H26A H 0.0404 -0.2534 0.4503 0.037 Uiso 1 1 calc R . .
H26B H -0.0823 -0.2549 0.5007 0.037 Uiso 1 1 calc R . .
C27 C 0.0373(4) -0.29788(13) 0.5953(4) 0.0418(11) Uani 1 1 d . . .
H27A H 0.1244 -0.3000 0.6314 0.063 Uiso 1 1 calc R . .
H27B H 0.0092 -0.3178 0.5203 0.063 Uiso 1 1 calc R . .
H27C H -0.0008 -0.3023 0.6748 0.063 Uiso 1 1 calc R . .
C28 C 0.2688(3) 0.05448(11) 0.7018(3) 0.0199(8) Uani 1 1 d . . .
H28 H 0.2074 0.0738 0.6925 0.024 Uiso 1 1 calc R . .
C29 C 0.4674(3) 0.03807(12) 0.6812(3) 0.0245(9) Uani 1 1 d . . .
H29A H 0.4475 0.0127 0.7192 0.037 Uiso 1 1 calc R . .
H29B H 0.5394 0.0491 0.7464 0.037 Uiso 1 1 calc R . .
H29C H 0.4820 0.0340 0.5858 0.037 Uiso 1 1 calc R . .
C30 C 0.3816(3) 0.10507(12) 0.6156(4) 0.0354(10) Uani 1 1 d . . .
H30A H 0.3103 0.1208 0.6164 0.053 Uiso 1 1 calc R . .
H30B H 0.3909 0.1033 0.5169 0.053 Uiso 1 1 calc R . .
H30C H 0.4524 0.1178 0.6771 0.053 Uiso 1 1 calc R . .
C31 C -0.3726(3) -0.04129(11) 0.7747(4) 0.0259(9) Uani 1 1 d . . .
H31 H -0.3127 -0.0286 0.8470 0.031 Uiso 1 1 calc R . .
C32 C -0.5641(4) -0.07565(16) 0.7121(4) 0.0529(15) Uani 1 1 d . . .
H32A H -0.5650 -0.1040 0.7343 0.079 Uiso 1 1 calc R . .
H32B H -0.5537 -0.0722 0.6144 0.079 Uiso 1 1 calc R . .
H32C H -0.6400 -0.0636 0.7185 0.079 Uiso 1 1 calc R . .
C33 C -0.4752(3) -0.05548(14) 0.9629(4) 0.0434(13) Uani 1 1 d . . .
H33A H -0.4070 -0.0409 1.0217 0.065 Uiso 1 1 calc R . .
H33B H -0.4751 -0.0826 0.9996 0.065 Uiso 1 1 calc R . .
H33C H -0.5498 -0.0422 0.9674 0.065 Uiso 1 1 calc R . .

loop_
_atom_site_aniso_label
_atom_site_aniso_U_11
_atom_site_aniso_U_22
_atom_site_aniso_U_33
_atom_site_aniso_U_23
_atom_site_aniso_U_13
_atom_site_aniso_U_12
La1 0.01390(10) 0.01140(10) 0.01085(10) 0.00029(9) 0.00252(7) -0.00171(10)
O1 0.0215(13) 0.0221(16) 0.0192(12) 0.0042(11) 0.0072(10) 0.0014(11)
N1 0.0182(15) 0.0171(19) 0.0259(16) -0.0004(14) 0.0071(12) -0.0046(13)
C1 0.0132(17) 0.014(2) 0.0204(18) -0.0014(16) 0.0013(14) -0.0050(14)
O2 0.0184(12) 0.0142(15) 0.0177(12) 0.0008(11) 0.0028(9) 0.0001(11)
N2 0.0196(16) 0.031(2) 0.0247(17) 0.0027(15) 0.0024(13) -0.0025(14)
C2 0.0117(16) 0.014(2) 0.0189(17) -0.0004(15) 0.0046(13) 0.0003(14)
O3 0.0331(15) 0.0240(18) 0.0355(15) 0.0165(13) 0.0145(12) 0.0085(12)
C3 0.0184(18) 0.021(2) 0.0166(18) 0.0014(16) 0.0026(14) 0.0004(16)
O4 0.0250(13) 0.0175(16) 0.0202(13) -0.0033(11) 0.0054(10) -0.0047(11)
C4 0.0233(19) 0.027(3) 0.026(2) -0.0040(18) 0.0074(15) 0.0028(17)
O5 0.0216(13) 0.0173(15) 0.0177(12) 0.0020(11) 0.0049(10) -0.0054(10)
C5 0.0121(17) 0.020(2) 0.031(2) 0.0095(18) 0.0023(15) 0.0004(15)
O6 0.0471(17) 0.0196(17) 0.0410(16) -0.0087(13) 0.0206(13) -0.0167(13)
C6 0.0226(19) 0.025(2) 0.0193(18) 0.0064(17) 0.0057(15) 0.0054(16)
O7 0.0215(13) 0.0170(16) 0.0182(12) -0.0003(11) 0.0056(10) -0.0005(10)
C7 0.0163(17) 0.021(2) 0.030(2) -0.0013(17) 0.0061(15) 0.0035(16)
O8 0.0221(13) 0.0163(15) 0.0149(12) 0.0023(11) 0.0019(10) -0.0018(11)
C8 0.038(2) 0.046(3) 0.048(3) 0.026(2) 0.025(2) 0.018(2)
O9 0.0409(16) 0.0144(16) 0.0300(14) 0.0041(12) 0.0071(12) 0.0021(12)
C9 0.077(4) 0.052(4) 0.074(3) 0.044(3) 0.044(3) 0.028(3)
O10 0.0181(13) 0.040(2) 0.0028(11) 0.0025(11) 0.0004(9) -0.0034(11)
C10 0.0136(17) 0.014(2) 0.0209(18) 0.0024(16) 0.0002(14) 0.0032(14)
O11 0.0204(13) 0.0169(17) 0.0276(13) 0.0005(12) 0.0072(10) -0.0014(11)
C11 0.0177(17) 0.012(2) 0.0212(18) 0.0025(16) 0.0043(14) 0.0011(14)
O12 0.0261(15) 0.061(2) 0.0279(14) 0.0026(14) 0.0079(12) -0.0075(14)
C12 0.0249(19) 0.021(2) 0.0227(19) -0.0021(17) 0.0085(15) -0.0069(16)
C13 0.031(2) 0.021(2) 0.0238(19) -0.0092(18) 0.0104(16) -0.0090(17)
C14 0.027(2) 0.016(2) 0.034(2) -0.0037(18) 0.0088(16) -0.0054(17)
C15 0.036(2) 0.024(3) 0.028(2) 0.0012(18) 0.0182(17) -0.0109(18)
C16 0.030(2) 0.022(2) 0.0201(19) -0.0061(17) 0.0112(16) -0.0077(17)
C17 0.032(2) 0.022(3) 0.047(2) 0.001(2) 0.0143(19) -0.0116(19)
C18 0.028(2) 0.016(2) 0.065(3) -0.003(2) 0.009(2) -0.0064(18)
C19 0.0125(14) 0.017(2) 0.0165(18) -0.0004(15) 0.0052(14) 0.0007(14)
C20 0.0143(15) 0.015(2) 0.0165(16) 0.0036(16) 0.0051(13) 0.0004(15)
C21 0.0219(18) 0.014(2) 0.0213(18) -0.0022(16) 0.0035(15) -0.0005(15)
C22 0.027(2) 0.022(2) 0.0204(19) 0.0041(17) 0.0040(15) 0.0023(17)
C23 0.0229(19) 0.013(2) 0.028(2) 0.0026(17) 0.0109(15) 0.0020(15)
C24 0.020(2) 0.015(2) 0.029(2) -0.0017(16) 0.0059(16) -0.0031(15)
C25 0.0175(18) 0.021(2) 0.0185(17) 0.0015(17) 0.0005(14) 0.0006(15)
C26 0.033(2) 0.017(2) 0.039(2) -0.0006(18) 0.0045(19) 0.0006(18)
C27 0.058(3) 0.022(3) 0.044(3) 0.002(2) 0.010(2) 0.008(2)
C28 0.0162(17) 0.019(2) 0.0230(19) -0.0061(17) 0.0031(14) -0.0013(15)
C29 0.0204(19) 0.028(3) 0.025(2) 0.0014(18) 0.0062(16) 0.0015(17)
C30 0.034(2) 0.025(3) 0.050(3) 0.008(2) 0.015(2) -0.0059(19)
C31 0.0167(18) 0.024(2) 0.033(2) 0.0018(19) -0.0003(16) 0.0027(16)
C32 0.043(3) 0.078(4) 0.041(3) -0.019(3) 0.016(2) -0.036(3)
C33 0.034(2) 0.067(4) 0.031(2) 0.002(2) 0.0108(18) 0.001(2)

loop_
_atom_type_symbol
_atom_type_description
_atom_type_scat_dispersion_real
_atom_type_scat_dispersion_imag
_atom_type_scat_source
C C 0.0033 0.0016 'International Tables Vol C Tables 4.2.6.8 and 6.1.1.4'
H H 0.0000 0.0000 'International Tables Vol C Tables 4.2.6.8 and 6.1.1.4'
O O 0.0106 0.0060 'International Tables Vol C Tables 4.2.6.8 and 6.1.1.4'
La La -0.2871 2.4523 'International Tables Vol C Tables 4.2.6.8 and 6.1.1.4'
N N 0.0061 0.0033 'International Tables Vol C Tables 4.2.6.8 and 6.1.1.4'

loop_
_geom_angle_atom_site_label_1
_geom_angle_atom_site_label_2
_geom_angle_atom_site_label_3
_geom_angle
_geom_angle_site_symmetry_1
_geom_angle_site_symmetry_3
_geom_angle_publ_flag
O8 La1 O4 76.73(7) 3_556 . ?
O8 La1 O7 86.72(7) 3_556 . ?
O4 La1 O7 138.44(7) . . ?
O8 La1 O5 139.03(7) 3_556 3_557 ?
O4 La1 O5 132.08(7) . 3_557 ?
O7 La1 O5 84.21(7) . 3_557 ?
O8 La1 O2 91.84(7) 3_556 3_557 ?
O4 La1 O2 73.43(7) . 3_557 ?
O7 La1 O2 145.92(7) . 3_557 ?
O5 La1 O2 74.75(8) 3_557 3_557 ?
O8 La1 O1 139.70(7) 3_556 . ?
O4 La1 O1 93.79(7) . . ?
O7 La1 O1 74.70(7) . . ?
O5 La1 O1 75.13(7) 3_557 . ?
O2 La1 O1 123.30(7) 3_557 . ?
O8 La1 O10 68.84(7) 3_556 . ?
O4 La1 O10 131.31(8) . . ?
O7 La1 O10 73.40(7) . . ?
O5 La1 O10 70.27(7) 3_557 . ?
O2 La1 O10 74.37(7) 3_557 . ?
O1 La1 O10 134.59(8) . . ?
O8 La1 O11 70.51(7) 3_556 . ?
O4 La1 O11 70.62(7) . . ?
O7 La1 O11 67.94(7) . . ?
O5 La1 O11 139.32(8) 3_557 . ?
O2 La1 O11 142.66(8) 3_557 . ?
O1 La1 O11 69.41(7) . . ?
O10 La1 O11 124.38(7) . . ?
O8 La1 O2 148.31(7) 3_556 . ?
O4 La1 O2 71.81(7) . . ?
O7 La1 O2 119.73(7) . . ?
O5 La1 O2 66.27(7) 3_557 . ?
O2 La1 O2 75.84(7) 3_557 . ?
O1 La1 O2 48.16(6) . . ?
O10 La1 O2 132.16(7) . . ?
O11 La1 O2 101.81(6) . . ?
O8 La1 C1 156.03(8) 3_556 . ?
O4 La1 C1 86.07(8) . . ?
O7 La1 C1 95.58(8) . . ?
O5 La1 C1 64.83(8) 3_557 . ?
O2 La1 C1 99.18(8) 3_557 . ?
O1 La1 C1 24.12(7) . . ?
O10 La1 C1 134.64(8) . . ?
O11 La1 C1 88.21(8) . . ?
O2 La1 C1 24.71(7) . . ?
C1 O1 La1 100.51(19) . . ?
C28 N1 C29 121.3(3) . . ?
C28 N1 C30 121.1(3) . . ?
C29 N1 C30 117.5(3) . . ?
O1 C1 O2 121.7(3) . . ?
O1 C1 C2 118.2(3) . . ?
O2 C1 C2 120.1(3) . . ?
O1 C1 La1 55.37(16) . . ?
O2 C1 La1 68.99(17) . . ?
C2 C1 La1 160.5(2) . . ?
C1 O2 La1 158.0(2) . 3_557 ?
C1 O2 La1 86.30(18) . . ?
La1 O2 La1 104.16(7) 3_557 . ?
C31 N2 C32 121.9(3) . . ?
C31 N2 C33 122.0(3) . . ?
C32 N2 C33 116.1(3) . . ?
C7 C2 C3 117.7(3) . . ?
C7 C2 C1 121.6(3) . . ?
C3 C2 C1 120.7(3) . . ?
C5 O3 C8 117.6(3) . . ?
C4 C3 C2 121.8(3) . . ?
C4 C3 H3 119.1 . . ?
C2 C3 H3 119.1 . . ?
C10 O4 La1 137.6(2) . . ?
C3 C4 C5 119.9(3) . . ?
C3 C4 H4 120.1 . . ?
C5 C4 H4 120.1 . . ?
C10 O5 La1 142.9(2) . 3_557 ?
O3 C5 C6 124.2(3) . . ?
O3 C5 C4 116.2(3) . . ?
C6 C5 C4 119.6(4) . . ?
C14 O6 C17 118.0(3) . . ?
C5 C6 C7 119.5(3) . . ?
C5 C6 H6 120.2 . . ?
C7 C6 H6 120.2 . . ?
C19 O7 La1 138.5(2) . . ?
C2 C7 C6 121.3(3) . . ?
C2 C7 H7 119.3 . . ?
C6 C7 H7 119.3 . . ?
C19 O8 La1 145.3(2) . 3_556 ?
O3 C8 C9 108.3(3) . . ?
O3 C8 H8A 110.0 . . ?
C9 C8 H8A 110.0 . . ?
O3 C8 H8B 110.0 . . ?
C9 C8 H8B 110.0 . . ?
H8A C8 H8B 108.4 . . ?
C23 O9 C26 118.1(3) . . ?
C8 C9 H9A 109.5 . . ?
C8 C9 H9B 109.5 . . ?
H9A C9 H9B 109.5 . . ?
C8 C9 H9C 109.5 . . ?
H9A C9 H9C 109.5 . . ?
H9B C9 H9C 109.5 . . ?
La1 O10 H1O 132(3) . . ?
La1 O10 H2O 129(2) . . ?
H1O O10 H2O 99(3) . . ?
O5 C10 O4 125.6(3) . . ?
O5 C10 C11 117.0(3) . . ?
O4 C10 C11 117.4(3) . . ?
C28 O11 La1 124.0(2) . . ?
C16 C11 C12 118.4(3) . . ?
C16 C11 C10 121.2(3) . . ?
C12 C11 C10 120.4(3) . . ?
C13 C12 C11 120.5(3) . . ?
C13 C12 H12 119.8 . . ?
C11 C12 H12 119.8 . . ?
C12 C13 C14 120.8(3) . . ?
C12 C13 H13 119.6 . . ?
C14 C13 H13 119.6 . . ?
O6 C14 C13 115.8(3) . . ?
O6 C14 C15 124.5(3) . . ?
C13 C14 C15 119.7(4) . . ?
C14 C15 C16 118.9(3) . . ?
C14 C15 H15 120.6 . . ?
C16 C15 H15 120.6 . . ?
C11 C16 C15 121.6(3) . . ?
C11 C16 H16 119.2 . . ?
C15 C16 H16 119.2 . . ?
O6 C17 C18 107.4(3) . . ?
O6 C17 H17A 110.2 . . ?
C18 C17 H17A 110.2 . . ?
O6 C17 H17B 110.2 . . ?
C18 C17 H17B 110.2 . . ?
H17A C17 H17B 108.5 . . ?
C17 C18 H18A 109.5 . . ?
C17 C18 H18B 109.5 . . ?
H18A C18 H18B 109.5 . . ?
C17 C18 H18C 109.5 . . ?
H18A C18 H18C 109.5 . . ?
H18B C18 H18C 109.5 . . ?
O8 C19 O7 124.4(3) . . ?
O8 C19 C20 117.5(3) . . ?
O7 C19 C20 118.1(3) . . ?
C25 C20 C21 117.8(3) . . ?
C25 C20 C19 120.7(3) . . ?
C21 C20 C19 121.6(3) . . ?
C22 C21 C20 120.6(3) . . ?
C22 C21 H21 119.7 . . ?
C20 C21 H21 119.7 . . ?
C21 C22 C23 120.9(3) . . ?
C21 C22 H22 119.6 . . ?
C23 C22 H22 119.6 . . ?
O9 C23 C22 116.9(3) . . ?
O9 C23 C24 123.7(3) . . ?
C22 C23 C24 119.4(4) . . ?
C25 C24 C23 119.5(3) . . ?
C25 C24 H24 120.3 . . ?
C23 C24 H24 120.3 . . ?
C24 C25 C20 121.9(3) . . ?
C24 C25 H25 119.0 . . ?
C20 C25 H25 119.0 . . ?
O9 C26 C27 108.5(3) . . ?
O9 C26 H26A 110.0 . . ?
C27 C26 H26A 110.0 . . ?
O9 C26 H26B 110.0 . . ?
C27 C26 H26B 110.0 . . ?
H26A C26 H26B 108.4 . . ?
C26 C27 H27A 109.5 . . ?
C26 C27 H27B 109.5 . . ?
H27A C27 H27B 109.5 . . ?
C26 C27 H27C 109.5 . . ?
H27A C27 H27C 109.5 . . ?
H27B C27 H27C 109.5 . . ?
O11 C28 N1 125.4(3) . . ?
O11 C28 H28 117.3 . . ?
N1 C28 H28 117.3 . . ?
N1 C29 H29A 109.5 . . ?
N1 C29 H29B 109.5 . . ?
H29A C29 H29B 109.5 . . ?
N1 C29 H29C 109.5 . . ?
H29A C29 H29C 109.5 . . ?
H29B C29 H29C 109.5 . . ?
N1 C30 H30A 109.5 . . ?
N1 C30 H30B 109.5 . . ?
H30A C30 H30B 109.5 . . ?
N1 C30 H30C 109.5 . . ?
H30A C30 H30C 109.5 . . ?
H30B C30 H30C 109.5 . . ?
O12 C31 N2 125.2(3) . . ?
O12 C31 H31 117.4 . . ?
N2 C31 H31 117.4 . . ?
N2 C32 H32A 109.5 . . ?
N2 C32 H32B 109.5 . . ?
H32A C32 H32B 109.5 . . ?
N2 C32 H32C 109.5 . . ?
H32A C32 H32C 109.5 . . ?
H32B C32 H32C 109.5 . . ?
N2 C33 H33A 109.5 . . ?
N2 C33 H33B 109.5 . . ?
H33A C33 H33B 109.5 . . ?
N2 C33 H33C 109.5 . . ?
H33A C33 H33C 109.5 . . ?
H33B C33 H33C 109.5 . . ?

loop_
_geom_bond_atom_site_label_1
_geom_bond_atom_site_label_2
_geom_bond_distance
_geom_bond_site_symmetry_2
_geom_bond_publ_flag
La1 O8 2.488(2) 3_556 ?
La1 O4 2.492(2) . ?
La1 O7 2.492(2) . ?
La1 O5 2.499(2) 3_557 ?
La1 O2 2.527(2) 3_557 ?
La1 O1 2.548(2) . ?
La1 O10 2.553(2) . ?
La1 O11 2.630(2) . ?
La1 O2 2.849(2) . ?
La1 C1 3.045(3) . ?
O1 C1 1.266(4) . ?
N1 C28 1.313(4) . ?
N1 C29 1.451(4) . ?
N1 C30 1.456(4) . ?
C1 O2 1.276(4) . ?
C1 C2 1.489(5) . ?
O2 La1 2.527(2) 3_557 ?
N2 C31 1.333(4) . ?
N2 C32 1.451(4) . ?
N2 C33 1.452(4) . ?
C2 C7 1.385(4) . ?
C2 C3 1.394(5) . ?
O3 C5 1.369(4) . ?
O3 C8 1.434(4) . ?
C3 C4 1.365(5) . ?
C3 H3 0.9500 . ?
O4 C10 1.264(4) . ?
C4 C5 1.391(4) . ?
C4 H4 0.9500 . ?
O5 C10 1.263(4) . ?
O5 La1 2.499(2) 3_557 ?
C5 C6 1.386(5) . ?
O6 C14 1.375(4) . ?
O6 C17 1.432(4) . ?
C6 C7 1.390(5) . ?
C6 H6 0.9500 . ?
O7 C19 1.269(4) . ?
C7 H7 0.9500 . ?
O8 C19 1.256(3) . ?
O8 La1 2.488(2) 3_556 ?
C8 C9 1.503(5) . ?
C8 H8A 0.9900 . ?
C8 H8B 0.9900 . ?
O9 C23 1.363(4) . ?
O9 C26 1.446(4) . ?
C9 H9A 0.9800 . ?
C9 H9B 0.9800 . ?
C9 H9C 0.9800 . ?
O10 H1O 0.880(13) . ?
O10 H2O 0.880(20) . ?
C10 C11 1.500(5) . ?
O11 C28 1.241(4) . ?
C11 C16 1.383(4) . ?
C11 C12 1.392(4) . ?
O12 C31 1.225(4) . ?
C12 C13 1.374(5) . ?
C12 H12 0.9500 . ?
C13 C14 1.380(5) . ?
C13 H13 0.9500 . ?
C14 C15 1.391(5) . ?
C15 C16 1.392(5) . ?
C15 H15 0.9500 . ?
C16 H16 0.9500 . ?
C17 C18 1.496(5) . ?
C17 H17A 0.9900 . ?
C17 H17B 0.9900 . ?
C18 H18A 0.9800 . ?
C18 H18B 0.9800 . ?
C18 H18C 0.9800 . ?
C19 C20 1.497(5) . ?
C20 C25 1.395(5) . ?
C20 C21 1.406(4) . ?
C21 C22 1.373(5) . ?
C21 H21 0.9500 . ?
C22 C23 1.390(5) . ?
C22 H22 0.9500 . ?
C23 C24 1.396(5) . ?
C24 C25 1.376(5) . ?
C24 H24 0.9500 . ?
C25 H25 0.9500 . ?
C26 C27 1.492(5) . ?
C26 H26A 0.9900 . ?
C26 H26B 0.9900 . ?
C27 H27A 0.9800 . ?
C27 H27B 0.9800 . ?
C27 H27C 0.9800 . ?
C28 H28 0.9500 . ?
C29 H29A 0.9800 . ?
C29 H29B 0.9800 . ?
C29 H29C 0.9800 . ?
C30 H30A 0.9800 . ?
C30 H30B 0.9800 . ?
C30 H30C 0.9800 . ?
C31 H31 0.9500 . ?
C32 H32A 0.9800 . ?
C32 H32B 0.9800 . ?
C32 H32C 0.9800 . ?
C33 H33A 0.9800 . ?
C33 H33B 0.9800 . ?
C33 H33C 0.9800 . ?

loop_
_geom_hbond_atom_site_label_D
_geom_hbond_atom_site_label_H
_geom_hbond_atom_site_label_A
_geom_hbond_distance_DH
_geom_hbond_distance_HA
_geom_hbond_distance_DA
_geom_hbond_angle_DHA
_geom_hbond_site_symmetry_A
O10 H1O O11 0.880(13) 2.459(18) 3.270(3) 153(3) 3_556
O10 H2O O12 0.880(20) 1.884(6) 2.759(3) 173(3) .
C31 H31 O2 0.95 2.81 3.641(4) 147.0 3_557
C31 H31 O4 0.95 2.73 3.433(4) 131.1 3_557
